data_7114592
loop_
_publ_author_name
'Stefan Pelties'
'Dirk Herrmann'
'Bas de Bruin'
'Frantisek Hartl'
'Robert Wolf'

_publ_section_title
;
 Selective P4 activation by an organometallic nickel(I) radical: formation
 of a dinuclear nickel(II) tetraphosphide and related di- and
 trichalcogenides
;
_journal_name_full Chem.Commun.
_journal_page_first 7014
_journal_paper_doi 10.1039/C4CC02601B
_journal_volume 50
_journal_year 2014
_chemical_formula_moiety 'C32 H41 N2 Ni'
_chemical_formula_sum 'C32 H41 N2 Ni'
_chemical_formula_weight 512.38
_chemical_name_systematic
;
 ?
;
_space_group_crystal_system triclinic
_space_group_IT_number 2
_space_group_name_Hall '-P 1'
_space_group_name_H-M_alt 'P -1'
_symmetry_space_group_name_Hall '-P 1'
_symmetry_space_group_name_H-M 'P -1'
_atom_sites_solution_hydrogens geom
_atom_sites_solution_primary direct
_atom_sites_solution_secondary difmap
_audit_creation_date 2013-05-06
_audit_creation_method
;
  Olex2 1.2
  (compiled Apr 23 2013 17:59:47, GUI svn.r4466)
;
_cell_angle_alpha 92.783(2)
_cell_angle_beta 90.158(2)
_cell_angle_gamma 116.159(3)
_cell_formula_units_Z 2
_cell_length_a 9.1771(3)
_cell_length_b 9.3242(3)
_cell_length_c 18.2253(5)
_cell_measurement_reflns_used 12154
_cell_measurement_temperature 123.00(16)
_cell_measurement_theta_max 76.5000
_cell_measurement_theta_min 4.8480
_cell_volume 1397.63(8)
_computing_cell_refinement
;
CrysAlisPro, Agilent Technologies,
Version 1.171.36.24 (release 03-12-2012 CrysAlis171 .NET)
(compiled Dec  3 2012,18:21:49)
;
_computing_data_collection
;
CrysAlisPro, Agilent Technologies,
Version 1.171.36.24 (release 03-12-2012 CrysAlis171 .NET)
(compiled Dec  3 2012,18:21:49)
;
_computing_data_reduction
;
CrysAlisPro, Agilent Technologies,
Version 1.171.36.24 (release 03-12-2012 CrysAlis171 .NET)
(compiled Dec  3 2012,18:21:49)
;
_computing_molecular_graphics
;
O. V. Dolomanov, L. J. Bourhis, R. J. Gildea, J. A. K. Howard and H. Puschmann,
OLEX2: a complete structure solution, refinement and analysis program.
J. Appl. Cryst. (2009). 42, 339-341.
;
_computing_publication_material
;
O. V. Dolomanov, L. J. Bourhis, R. J. Gildea, J. A. K. Howard and H. Puschmann,
OLEX2: a complete structure solution, refinement and analysis program.
J. Appl. Cryst. (2009). 42, 339-341.
;
_computing_structure_refinement 'SHELXL-97 (Sheldrick, 2008)'
_diffrn_ambient_temperature 123.00(16)
_diffrn_detector_area_resol_mean 5.1773
_diffrn_measured_fraction_theta_full 0.9922
_diffrn_measured_fraction_theta_max 0.9677
_diffrn_measurement_details
;
  1 omega  -27.00   67.00   1.0000    1.0000
omega____ theta____ kappa____ phi______ frames
    -       41.2064  -37.0000 -150.0000 94

  2 omega   17.00  110.00   1.0000    1.0000
omega____ theta____ kappa____ phi______ frames
    -       41.2064   37.0000   30.0000 93

  3 omega    4.00   98.00   1.0000    1.0000
omega____ theta____ kappa____ phi______ frames
    -       41.2064 -125.0000  150.0000 94

  4 omega  -77.00  -15.00   1.0000    2.0000
omega____ theta____ kappa____ phi______ frames
    -      -83.0000   45.0000 -120.0000 62

  5 omega   76.00  113.00   1.0000    2.0000
omega____ theta____ kappa____ phi______ frames
    -      113.0000 -111.0000   60.0000 37

  6 omega   40.00   85.00   1.0000    2.0000
omega____ theta____ kappa____ phi______ frames
    -      113.0000  -77.0000  150.0000 45

  7 omega   35.00   65.00   1.0000    2.0000
omega____ theta____ kappa____ phi______ frames
    -      113.0000  -30.0000   60.0000 30

  8 omega   87.00  155.00   1.0000    2.0000
omega____ theta____ kappa____ phi______ frames
    -      113.0000   30.0000  -60.0000 68

  9 omega   42.00   68.00   1.0000    2.0000
omega____ theta____ kappa____ phi______ frames
    -      113.0000 -111.0000   60.0000 26

 10 omega   36.00  116.00   1.0000    2.0000
omega____ theta____ kappa____ phi______ frames
    -      113.0000 -111.0000  -30.0000 80

 11 omega   40.00   77.00   1.0000    2.0000
omega____ theta____ kappa____ phi______ frames
    -      113.0000  -45.0000  -90.0000 37

 12 omega   52.00  114.00   1.0000    2.0000
omega____ theta____ kappa____ phi______ frames
    -      113.0000 -111.0000  150.0000 62

 13 omega   35.00   60.00   1.0000    2.0000
omega____ theta____ kappa____ phi______ frames
    -      113.0000  -30.0000   90.0000 25

 14 omega   39.00  143.00   1.0000    2.0000
omega____ theta____ kappa____ phi______ frames
    -      113.0000  -61.0000  -30.0000 104

 15 omega   41.00   69.00   1.0000    2.0000
omega____ theta____ kappa____ phi______ frames
    -      113.0000  -30.0000  120.0000 28

 16 omega  113.00  147.00   1.0000    2.0000
omega____ theta____ kappa____ phi______ frames
    -      113.0000  -77.0000  150.0000 34

 17 omega   35.00  116.00   1.0000    2.0000
omega____ theta____ kappa____ phi______ frames
    -      113.0000 -111.0000 -120.0000 81

 18 omega   39.00   65.00   1.0000    2.0000
omega____ theta____ kappa____ phi______ frames
    -      113.0000  -30.0000 -180.0000 26

 19 omega   27.00  154.00   1.0000    2.0000
omega____ theta____ kappa____ phi______ frames
    -      113.0000    0.0000   90.0000 127

 20 omega  -71.00   33.00   1.0000    1.0000
omega____ theta____ kappa____ phi______ frames
    -      -41.2064   57.0000   30.0000 104

 21 omega   12.00  115.00   1.0000    1.0000
omega____ theta____ kappa____ phi______ frames
    -       41.2064   57.0000   90.0000 103

 22 omega   15.00  117.00   1.0000    1.0000
omega____ theta____ kappa____ phi______ frames
    -       41.2064   37.0000 -150.0000 102

 23 omega   12.00  115.00   1.0000    1.0000
omega____ theta____ kappa____ phi______ frames
    -       41.2064   57.0000  -90.0000 103

 24 omega   85.00  158.00   1.0000    2.0000
omega____ theta____ kappa____ phi______ frames
    -      113.0000   45.0000  120.0000 73

 25 omega   83.00  158.00   1.0000    2.0000
omega____ theta____ kappa____ phi______ frames
    -      113.0000   61.0000 -120.0000 75

 26 omega   82.00  158.00   1.0000    2.0000
omega____ theta____ kappa____ phi______ frames
    -      113.0000   30.0000 -150.0000 76

 27 omega   79.00  158.00   1.0000    2.0000
omega____ theta____ kappa____ phi______ frames
    -      113.0000   77.0000   60.0000 79

 28 omega   35.00   69.00   1.0000    2.0000
omega____ theta____ kappa____ phi______ frames
    -      113.0000  -30.0000  -60.0000 34
;
_diffrn_measurement_device_type 'SuperNova, Single source at offset), Atlas'
_diffrn_measurement_method '\w scans'
_diffrn_orient_matrix_UB_11 0.0584908000
_diffrn_orient_matrix_UB_12 -0.0263555000
_diffrn_orient_matrix_UB_13 0.0752293000
_diffrn_orient_matrix_UB_21 -0.1294080000
_diffrn_orient_matrix_UB_22 -0.1757536000
_diffrn_orient_matrix_UB_23 -0.0054795000
_diffrn_orient_matrix_UB_31 0.1218082000
_diffrn_orient_matrix_UB_32 -0.0490350000
_diffrn_orient_matrix_UB_33 -0.0384411000
_diffrn_radiation_monochromator mirror
_diffrn_radiation_type 'Cu K\a'
_diffrn_radiation_wavelength 1.54178
_diffrn_reflns_av_R_equivalents 0.0186
_diffrn_reflns_av_unetI/netI 0.0188
_diffrn_reflns_limit_h_max 11
_diffrn_reflns_limit_h_min -8
_diffrn_reflns_limit_k_max 11
_diffrn_reflns_limit_k_min -11
_diffrn_reflns_limit_l_max 22
_diffrn_reflns_limit_l_min -22
_diffrn_reflns_number 14839
_diffrn_reflns_theta_full 70.93
_diffrn_reflns_theta_max 76.68
_diffrn_reflns_theta_min 4.86
_diffrn_source 'SuperNova (Cu) X-ray Source'
_exptl_absorpt_coefficient_mu 1.146
_exptl_absorpt_correction_T_max 1.00000
_exptl_absorpt_correction_T_min 0.78102
_exptl_absorpt_correction_type multi-scan
_exptl_absorpt_process_details
;
CrysAlisPro, Agilent Technologies,
Version 1.171.36.24 (release 03-12-2012 CrysAlis171 .NET)
(compiled Dec  3 2012,18:21:49)
Empirical absorption correction using spherical harmonics,
 implemented in SCALE3 ABSPACK scaling algorithm.
;
_exptl_crystal_colour 'clear yellowish orange'
_exptl_crystal_colour_lustre clear
_exptl_crystal_colour_modifier yellowish
_exptl_crystal_colour_primary orange
_exptl_crystal_density_diffrn 1.218
_exptl_crystal_density_method 'not measured'
_exptl_crystal_description block
_exptl_crystal_F_000 550
_exptl_crystal_size_max 0.4
_exptl_crystal_size_mid 0.2
_exptl_crystal_size_min 0.1
_refine_diff_density_max 0.303
_refine_diff_density_min -0.304
_refine_diff_density_rms 0.040
_refine_ls_extinction_coef 0.0014(3)
_refine_ls_extinction_expression Fc^*^=kFc[1+0.001xFc^2^\l^3^/sin(2\q)]^-1/4^
_refine_ls_extinction_method SHELXL
_refine_ls_goodness_of_fit_ref 1.035
_refine_ls_hydrogen_treatment mixed
_refine_ls_matrix_type full
_refine_ls_number_parameters 325
_refine_ls_number_reflns 5715
_refine_ls_number_restraints 0
_refine_ls_restrained_S_all 1.035
_refine_ls_R_factor_all 0.0304
_refine_ls_R_factor_gt 0.0293
_refine_ls_shift/su_max 0.001
_refine_ls_shift/su_mean 0.000
_refine_ls_structure_factor_coef Fsqd
_refine_ls_weighting_details 'calc w=1/[\s^2^(Fo^2^)+(0.0319P)^2^+0.6198P] where P=(Fo^2^+2Fc^2^)/3'
_refine_ls_weighting_scheme calc
_refine_ls_wR_factor_gt 0.0737
_refine_ls_wR_factor_ref 0.0745
_reflns_number_gt 5475
_reflns_number_total 5715
_reflns_threshold_expression >2\s(I)
_cod_data_source_file c4cc02601b2.cif
_cod_data_source_block 1
_cod_original_cell_volume 1397.63(7)
_cod_database_code 7114592
_chemical_oxdiff_formula 'C32 H41 N2 Ni'
_reflns_odcompleteness_completeness 99.22
_reflns_odcompleteness_iscentric 1
_reflns_odcompleteness_theta 70.93
_olex2_refinement_description
;
1. Fixed Uiso
 At 1.2 times of:
  All C(H) groups
 At 1.5 times of:
  All C(H,H,H) groups
2.a Ternary CH refined with riding coordinates:
 C121(H121), C161(H161), C221(H221), C261(H261)
2.b Aromatic/amide H refined with riding coordinates:
 C2(H2), C3(H3), C4(H4), C5(H5), C6(H6), C7(H7), C8(H8), C13(H13), C14(H14),
 C15(H15), C23(H23), C24(H24), C25(H25)
2.c Idealised Me refined as rotating group:
 C122(H12a,H12b,H12c), C123(H12d,H12e,H12f), C162(H16a,H16b,H16c), C163(H16d,
 H16e,H16f), C222(H22a,H22b,H22c), C223(H22d,H22e,H22f), C262(H26a,H26b,H26c),
 C263(H26d,H26e,H26f)
;

loop_
_space_group_symop_id
_space_group_symop_operation_xyz
1 'x, y, z'
2 '-x, -y, -z'

loop_
_atom_site_label
_atom_site_type_symbol
_atom_site_fract_x
_atom_site_fract_y
_atom_site_fract_z
_atom_site_U_iso_or_equiv
_atom_site_adp_type
_atom_site_occupancy
_atom_site_symmetry_multiplicity
_atom_site_calc_flag
_atom_site_refinement_flags
C1 C 0.98988(13) 0.25089(13) 0.25706(6) 0.0152(2) Uani 1 1 d .
C2 C 1.03845(14) 0.04322(14) 0.29086(6) 0.0192(2) Uani 1 1 d .
H2 H 1.0652 -0.0214 0.3199 0.023 Uiso 1 1 calc R
C3 C 0.99699(14) 0.01687(14) 0.21895(7) 0.0193(2) Uani 1 1 d .
H3 H 0.9893 -0.0695 0.1886 0.023 Uiso 1 1 calc R
C4 C 1.10519(16) 0.65893(15) 0.20217(7) 0.0259(3) Uani 1 1 d .
H4 H 1.2086 0.6914 0.1836 0.031 Uiso 1 1 calc R
C5 C 0.95725(17) 0.56074(15) 0.16431(7) 0.0259(3) Uani 1 1 d .
H5 H 0.9464 0.5146 0.1170 0.031 Uiso 1 1 calc R
C6 C 0.82835(16) 0.54476(15) 0.21089(8) 0.0270(3) Uani 1 1 d .
H6 H 0.7181 0.4890 0.1990 0.032 Uiso 1 1 calc R
C7 C 0.89668(16) 0.62829(15) 0.27834(7) 0.0261(3) Uani 1 1 d .
H7 H 0.8396 0.6359 0.3192 0.031 Uiso 1 1 calc R
C8 C 1.06881(16) 0.69896(14) 0.27284(7) 0.0257(3) Uani 1 1 d .
H8 H 1.1439 0.7607 0.3096 0.031 Uiso 1 1 calc R
C11 C 0.91425(14) 0.16332(13) 0.12702(6) 0.0169(2) Uani 1 1 d .
C12 C 0.74993(14) 0.12780(14) 0.11684(6) 0.0199(2) Uani 1 1 d .
C13 C 0.70224(16) 0.15719(16) 0.04875(7) 0.0254(3) Uani 1 1 d .
H13 H 0.5946 0.1365 0.0403 0.031 Uiso 1 1 calc R
C14 C 0.81288(17) 0.21672(17) -0.00656(7) 0.0285(3) Uani 1 1 d .
H14 H 0.7793 0.2374 -0.0513 0.034 Uiso 1 1 calc R
C15 C 0.97275(16) 0.24563(16) 0.00422(7) 0.0259(3) Uani 1 1 d .
H15 H 1.0448 0.2828 -0.0340 0.031 Uiso 1 1 calc R
C16 C 1.02797(14) 0.21989(14) 0.07157(6) 0.0193(2) Uani 1 1 d .
C21 C 1.07574(14) 0.26247(13) 0.38586(6) 0.0165(2) Uani 1 1 d .
C22 C 0.96046(14) 0.20895(14) 0.44080(6) 0.0197(2) Uani 1 1 d .
C23 C 1.00229(17) 0.29361(16) 0.50897(7) 0.0265(3) Uani 1 1 d .
H23 H 0.9282 0.2622 0.5466 0.032 Uiso 1 1 calc R
C24 C 1.15218(18) 0.42348(17) 0.52148(7) 0.0296(3) Uani 1 1 d .
H24 H 1.1767 0.4799 0.5669 0.035 Uiso 1 1 calc R
C25 C 1.26574(16) 0.46991(16) 0.46702(7) 0.0268(3) Uani 1 1 d .
H25 H 1.3672 0.5554 0.4767 0.032 Uiso 1 1 calc R
C26 C 1.23036(14) 0.39033(14) 0.39768(6) 0.0204(2) Uani 1 1 d .
C121 C 0.62785(15) 0.05235(17) 0.17600(7) 0.0273(3) Uani 1 1 d .
H121 H 0.6828 0.0959 0.2238 0.033 Uiso 1 1 calc R
C122 C 0.57320(18) -0.12895(19) 0.17221(10) 0.0409(4) Uani 1 1 d .
H12A H 0.5193 -0.1746 0.1257 0.061 Uiso 1 1 calc R
H12B H 0.4999 -0.1761 0.2111 0.061 Uiso 1 1 calc R
H12C H 0.6663 -0.1495 0.1774 0.061 Uiso 1 1 calc R
C123 C 0.47977(17) 0.08678(18) 0.17180(9) 0.0347(3) Uani 1 1 d .
H12D H 0.5152 0.2001 0.1709 0.052 Uiso 1 1 calc R
H12E H 0.4144 0.0470 0.2139 0.052 Uiso 1 1 calc R
H12F H 0.4168 0.0348 0.1279 0.052 Uiso 1 1 calc R
C161 C 1.20582(15) 0.25846(15) 0.08360(7) 0.0226(2) Uani 1 1 d .
H161 H 1.2116 0.1884 0.1207 0.027 Uiso 1 1 calc R
C162 C 1.28328(18) 0.22829(18) 0.01403(8) 0.0335(3) Uani 1 1 d .
H16A H 1.2187 0.1212 -0.0058 0.050 Uiso 1 1 calc R
H16B H 1.3907 0.2418 0.0258 0.050 Uiso 1 1 calc R
H16C H 1.2891 0.3030 -0.0216 0.050 Uiso 1 1 calc R
C163 C 1.30254(17) 0.43144(18) 0.11360(9) 0.0341(3) Uani 1 1 d .
H16D H 1.3006 0.5029 0.0778 0.051 Uiso 1 1 calc R
H16E H 1.4128 0.4517 0.1238 0.051 Uiso 1 1 calc R
H16F H 1.2549 0.4484 0.1580 0.051 Uiso 1 1 calc R
C221 C 0.79456(15) 0.06793(15) 0.42660(7) 0.0235(3) Uani 1 1 d .
H221 H 0.8037 0.0023 0.3849 0.028 Uiso 1 1 calc R
C222 C 0.67020(17) 0.12701(19) 0.40497(9) 0.0359(3) Uani 1 1 d .
H22A H 0.6539 0.1864 0.4460 0.054 Uiso 1 1 calc R
H22B H 0.5691 0.0370 0.3909 0.054 Uiso 1 1 calc R
H22C H 0.7094 0.1948 0.3644 0.054 Uiso 1 1 calc R
C223 C 0.73750(18) -0.03801(18) 0.49212(9) 0.0373(3) Uani 1 1 d .
H22D H 0.8175 -0.0735 0.5048 0.056 Uiso 1 1 calc R
H22E H 0.6363 -0.1291 0.4794 0.056 Uiso 1 1 calc R
H22F H 0.7229 0.0221 0.5333 0.056 Uiso 1 1 calc R
C261 C 1.35804(15) 0.43372(16) 0.33917(7) 0.0249(3) Uani 1 1 d .
H261 H 1.3018 0.4046 0.2910 0.030 Uiso 1 1 calc R
C262 C 1.47437(19) 0.61212(18) 0.34156(10) 0.0414(4) Uani 1 1 d .
H26A H 1.4131 0.6730 0.3406 0.062 Uiso 1 1 calc R
H26B H 1.5429 0.6345 0.2998 0.062 Uiso 1 1 calc R
H26C H 1.5402 0.6409 0.3858 0.062 Uiso 1 1 calc R
C263 C 1.45345(17) 0.33579(17) 0.34657(8) 0.0319(3) Uani 1 1 d .
H26D H 1.5092 0.3618 0.3935 0.048 Uiso 1 1 calc R
H26E H 1.5311 0.3602 0.3083 0.048 Uiso 1 1 calc R
H26F H 1.3800 0.2238 0.3426 0.048 Uiso 1 1 calc R
N1 N 0.96782(11) 0.14444(11) 0.19876(5) 0.01574(19) Uani 1 1 d .
N2 N 1.03365(11) 0.18535(11) 0.31344(5) 0.01572(19) Uani 1 1 d .
Ni1 Ni 0.97593(2) 0.44597(2) 0.263007(10) 0.01805(8) Uani 1 1 d .

loop_
_atom_site_aniso_label
_atom_site_aniso_U_11
_atom_site_aniso_U_22
_atom_site_aniso_U_33
_atom_site_aniso_U_23
_atom_site_aniso_U_13
_atom_site_aniso_U_12
C1 0.0142(5) 0.0162(5) 0.0146(5) 0.0022(4) 0.0006(4) 0.0061(4)
C2 0.0237(6) 0.0172(5) 0.0203(5) 0.0028(4) 0.0000(4) 0.0122(5)
C3 0.0229(6) 0.0155(5) 0.0215(6) -0.0002(4) 0.0002(4) 0.0105(4)
C4 0.0255(6) 0.0203(6) 0.0330(7) 0.0107(5) 0.0095(5) 0.0101(5)
C5 0.0388(7) 0.0235(6) 0.0191(6) 0.0083(5) 0.0022(5) 0.0162(5)
C6 0.0236(6) 0.0231(6) 0.0373(7) 0.0097(5) -0.0016(5) 0.0123(5)
C7 0.0342(7) 0.0234(6) 0.0299(6) 0.0071(5) 0.0099(5) 0.0205(5)
C8 0.0313(7) 0.0156(5) 0.0314(7) 0.0007(5) -0.0025(5) 0.0116(5)
C11 0.0208(5) 0.0161(5) 0.0140(5) -0.0001(4) -0.0016(4) 0.0086(4)
C12 0.0202(6) 0.0200(5) 0.0178(5) -0.0024(4) -0.0015(4) 0.0077(5)
C13 0.0235(6) 0.0301(6) 0.0232(6) -0.0019(5) -0.0064(5) 0.0127(5)
C14 0.0345(7) 0.0351(7) 0.0180(6) 0.0037(5) -0.0052(5) 0.0170(6)
C15 0.0315(7) 0.0300(6) 0.0174(6) 0.0060(5) 0.0032(5) 0.0142(5)
C16 0.0228(6) 0.0185(5) 0.0175(5) 0.0010(4) 0.0015(4) 0.0098(5)
C21 0.0206(5) 0.0180(5) 0.0138(5) 0.0020(4) -0.0011(4) 0.0110(4)
C22 0.0217(6) 0.0215(6) 0.0187(5) 0.0035(4) 0.0016(4) 0.0120(5)
C23 0.0314(7) 0.0317(7) 0.0177(6) 0.0023(5) 0.0057(5) 0.0151(6)
C24 0.0384(7) 0.0308(7) 0.0174(6) -0.0039(5) -0.0036(5) 0.0140(6)
C25 0.0265(6) 0.0257(6) 0.0219(6) 0.0000(5) -0.0056(5) 0.0059(5)
C26 0.0212(6) 0.0226(6) 0.0183(5) 0.0046(4) -0.0010(4) 0.0101(5)
C121 0.0175(6) 0.0378(7) 0.0204(6) 0.0000(5) -0.0005(5) 0.0066(5)
C122 0.0245(7) 0.0419(8) 0.0551(10) 0.0238(7) 0.0087(6) 0.0115(6)
C123 0.0229(6) 0.0372(8) 0.0403(8) -0.0066(6) 0.0041(6) 0.0107(6)
C161 0.0222(6) 0.0260(6) 0.0216(6) 0.0044(5) 0.0048(5) 0.0121(5)
C162 0.0332(7) 0.0387(8) 0.0335(7) -0.0003(6) 0.0092(6) 0.0205(6)
C163 0.0230(6) 0.0345(7) 0.0413(8) -0.0081(6) 0.0008(6) 0.0104(6)
C221 0.0213(6) 0.0247(6) 0.0233(6) 0.0029(5) 0.0049(5) 0.0090(5)
C222 0.0234(7) 0.0382(8) 0.0452(9) 0.0068(7) -0.0015(6) 0.0124(6)
C223 0.0332(8) 0.0337(7) 0.0395(8) 0.0150(6) 0.0064(6) 0.0084(6)
C261 0.0190(6) 0.0319(7) 0.0192(6) 0.0060(5) -0.0001(5) 0.0066(5)
C262 0.0337(8) 0.0330(8) 0.0566(10) 0.0187(7) 0.0152(7) 0.0121(6)
C263 0.0283(7) 0.0328(7) 0.0336(7) 0.0019(6) 0.0080(6) 0.0125(6)
N1 0.0183(5) 0.0152(4) 0.0143(4) 0.0011(3) -0.0003(3) 0.0079(4)
N2 0.0189(5) 0.0159(4) 0.0144(4) 0.0022(3) 0.0001(3) 0.0095(4)
Ni1 0.02532(12) 0.01561(11) 0.01645(12) 0.00269(7) 0.00156(8) 0.01179(9)

loop_
_atom_type_symbol
_atom_type_description
_atom_type_scat_dispersion_real
_atom_type_scat_dispersion_imag
_atom_type_scat_source
C C 0.0181 0.0091 'International Tables Vol C Tables 4.2.6.8 and 6.1.1.4'
H H 0.0000 0.0000 'International Tables Vol C Tables 4.2.6.8 and 6.1.1.4'
N N 0.0311 0.0180 'International Tables Vol C Tables 4.2.6.8 and 6.1.1.4'
Ni Ni -3.0029 0.5091 'International Tables Vol C Tables 4.2.6.8 and 6.1.1.4'

loop_
_geom_angle_atom_site_label_1
_geom_angle_atom_site_label_2
_geom_angle_atom_site_label_3
_geom_angle
N1 C1 Ni1 131.11(8)
N2 C1 N1 103.15(9)
N2 C1 Ni1 125.68(8)
C3 C2 H2 126.6
C3 C2 N2 106.87(10)
N2 C2 H2 126.6
C2 C3 H3 126.8
C2 C3 N1 106.50(10)
N1 C3 H3 126.8
C5 C4 H4 126.0
C5 C4 Ni1 71.37(7)
C8 C4 H4 126.0
C8 C4 C5 108.03(12)
C8 C4 Ni1 68.99(7)
Ni1 C4 H4 125.2
C4 C5 H5 125.9
C4 C5 C6 108.18(12)
C4 C5 Ni1 70.78(7)
C6 C5 H5 125.9
C6 C5 Ni1 71.12(7)
Ni1 C5 H5 123.8
C5 C6 H6 126.1
C5 C6 Ni1 71.01(7)
C7 C6 C5 107.89(12)
C7 C6 H6 126.1
C7 C6 Ni1 68.99(7)
Ni1 C6 H6 125.5
C6 C7 H7 126.1
C6 C7 C8 107.86(11)
C6 C7 Ni1 72.93(7)
C8 C7 H7 126.1
C8 C7 Ni1 70.14(7)
Ni1 C7 H7 122.5
C4 C8 C7 107.99(12)
C4 C8 H8 126.0
C4 C8 Ni1 72.85(7)
C7 C8 H8 126.0
C7 C8 Ni1 70.74(7)
Ni1 C8 H8 122.1
C12 C11 N1 117.87(10)
C16 C11 C12 123.09(10)
C16 C11 N1 119.02(10)
C11 C12 C121 121.32(10)
C13 C12 C11 117.22(11)
C13 C12 C121 121.38(11)
C12 C13 H13 119.5
C14 C13 C12 120.93(12)
C14 C13 H13 119.5
C13 C14 H14 119.7
C15 C14 C13 120.57(11)
C15 C14 H14 119.7
C14 C15 H15 119.5
C14 C15 C16 121.05(12)
C16 C15 H15 119.5
C11 C16 C161 122.43(10)
C15 C16 C11 117.08(11)
C15 C16 C161 120.45(11)
C22 C21 C26 123.00(11)
C22 C21 N2 118.94(10)
C26 C21 N2 118.05(10)
C21 C22 C221 121.75(11)
C23 C22 C21 117.12(11)
C23 C22 C221 121.10(11)
C22 C23 H23 119.5
C24 C23 C22 121.08(12)
C24 C23 H23 119.5
C23 C24 H24 119.8
C25 C24 C23 120.48(12)
C25 C24 H24 119.8
C24 C25 H25 119.5
C24 C25 C26 120.95(12)
C26 C25 H25 119.5
C21 C26 C261 121.38(11)
C25 C26 C21 117.30(11)
C25 C26 C261 121.21(11)
C12 C121 H121 107.8
C12 C121 C122 109.42(11)
C12 C121 C123 113.78(12)
C122 C121 H121 107.8
C123 C121 H121 107.8
C123 C121 C122 110.00(11)
C121 C122 H12A 109.5
C121 C122 H12B 109.5
C121 C122 H12C 109.5
H12A C122 H12B 109.5
H12A C122 H12C 109.5
H12B C122 H12C 109.5
C121 C123 H12D 109.5
C121 C123 H12E 109.5
C121 C123 H12F 109.5
H12D C123 H12E 109.5
H12D C123 H12F 109.5
H12E C123 H12F 109.5
C16 C161 H161 107.7
C16 C161 C162 112.79(11)
C16 C161 C163 110.59(10)
C162 C161 H161 107.7
C163 C161 H161 107.7
C163 C161 C162 110.07(11)
C161 C162 H16A 109.5
C161 C162 H16B 109.5
C161 C162 H16C 109.5
H16A C162 H16B 109.5
H16A C162 H16C 109.5
H16B C162 H16C 109.5
C161 C163 H16D 109.5
C161 C163 H16E 109.5
C161 C163 H16F 109.5
H16D C163 H16E 109.5
H16D C163 H16F 109.5
H16E C163 H16F 109.5
C22 C221 H221 107.7
C22 C221 C222 110.21(11)
C22 C221 C223 112.47(11)
C222 C221 H221 107.7
C222 C221 C223 110.94(11)
C223 C221 H221 107.7
C221 C222 H22A 109.5
C221 C222 H22B 109.5
C221 C222 H22C 109.5
H22A C222 H22B 109.5
H22A C222 H22C 109.5
H22B C222 H22C 109.5
C221 C223 H22D 109.5
C221 C223 H22E 109.5
C221 C223 H22F 109.5
H22D C223 H22E 109.5
H22D C223 H22F 109.5
H22E C223 H22F 109.5
C26 C261 H261 107.9
C26 C261 C262 113.26(12)
C26 C261 C263 109.66(10)
C262 C261 H261 107.9
C263 C261 H261 107.9
C263 C261 C262 110.03(11)
C261 C262 H26A 109.5
C261 C262 H26B 109.5
C261 C262 H26C 109.5
H26A C262 H26B 109.5
H26A C262 H26C 109.5
H26B C262 H26C 109.5
C261 C263 H26D 109.5
C261 C263 H26E 109.5
C261 C263 H26F 109.5
H26D C263 H26E 109.5
H26D C263 H26F 109.5
H26E C263 H26F 109.5
C1 N1 C3 111.64(9)
C1 N1 C11 122.44(9)
C3 N1 C11 125.87(10)
C1 N2 C2 111.85(9)
C1 N2 C21 122.29(9)
C2 N2 C21 125.81(9)
C1 Ni1 C4 129.36(5)
C1 Ni1 C5 121.25(5)
C1 Ni1 C6 136.33(5)
C1 Ni1 C7 164.86(5)
C1 Ni1 C8 155.35(5)
C4 Ni1 C5 37.85(5)
C4 Ni1 C6 63.46(5)
C5 Ni1 C6 37.87(5)
C7 Ni1 C4 64.26(5)
C7 Ni1 C5 63.92(5)
C7 Ni1 C6 38.09(5)
C8 Ni1 C4 38.17(5)
C8 Ni1 C5 63.96(5)
C8 Ni1 C6 64.24(5)
C8 Ni1 C7 39.12(5)

loop_
_geom_bond_atom_site_label_1
_geom_bond_atom_site_label_2
_geom_bond_distance
C1 N1 1.3690(14)
C1 N2 1.3659(14)
C1 Ni1 1.8770(11)
C2 H2 0.9300
C2 C3 1.3440(17)
C2 N2 1.3879(15)
C3 H3 0.9300
C3 N1 1.3945(14)
C4 H4 0.9300
C4 C5 1.4124(19)
C4 C8 1.4055(19)
C4 Ni1 2.1734(12)
C5 H5 0.9300
C5 C6 1.4158(19)
C5 Ni1 2.1810(12)
C6 H6 0.9300
C6 C7 1.408(2)
C6 Ni1 2.1824(12)
C7 H7 0.9300
C7 C8 1.4245(19)
C7 Ni1 2.1312(12)
C8 H8 0.9300
C8 Ni1 2.1233(12)
C11 C12 1.4037(16)
C11 C16 1.4004(16)
C11 N1 1.4413(14)
C12 C13 1.3938(17)
C12 C121 1.5159(17)
C13 H13 0.9300
C13 C14 1.3850(19)
C14 H14 0.9300
C14 C15 1.3814(19)
C15 H15 0.9300
C15 C16 1.3977(17)
C16 C161 1.5212(17)
C21 C22 1.3999(16)
C21 C26 1.4011(16)
C21 N2 1.4382(14)
C22 C23 1.3961(17)
C22 C221 1.5211(17)
C23 H23 0.9300
C23 C24 1.383(2)
C24 H24 0.9300
C24 C25 1.3815(19)
C25 H25 0.9300
C25 C26 1.3955(17)
C26 C261 1.5179(17)
C121 H121 0.9800
C121 C122 1.535(2)
C121 C123 1.5304(19)
C122 H12A 0.9600
C122 H12B 0.9600
C122 H12C 0.9600
C123 H12D 0.9600
C123 H12E 0.9600
C123 H12F 0.9600
C161 H161 0.9800
C161 C162 1.5294(17)
C161 C163 1.5289(18)
C162 H16A 0.9600
C162 H16B 0.9600
C162 H16C 0.9600
C163 H16D 0.9600
C163 H16E 0.9600
C163 H16F 0.9600
C221 H221 0.9800
C221 C222 1.5278(18)
C221 C223 1.5291(18)
C222 H22A 0.9600
C222 H22B 0.9600
C222 H22C 0.9600
C223 H22D 0.9600
C223 H22E 0.9600
C223 H22F 0.9600
C261 H261 0.9800
C261 C262 1.5282(19)
C261 C263 1.5281(19)
C262 H26A 0.9600
C262 H26B 0.9600
C262 H26C 0.9600
C263 H26D 0.9600
C263 H26E 0.9600
C263 H26F 0.9600
